data_7051654
loop_
_publ_author_name
'Nakamoto, Takashi'
'Hayashi, Satoko'
'Nakanishi, Waro'
'Minoura, Mao'
'Yamamoto, Gaku'

_publ_section_title
;
 Structures and dynamic stereochemistry of 9-arylselanyltriptycenes:
 X-ray crystallographic, spectroscopic and theoretical investigations
;
_journal_issue 7
_journal_name_full 'New Journal of Chemistry'
_journal_page_first 1588
_journal_paper_doi 10.1039/b817949b
_journal_volume 33
_journal_year 2009
_chemical_formula_sum 'C27 H20 O Se'
_chemical_formula_weight 439.39
_chemical_name_systematic
;
?
;
_space_group_IT_number 14
_symmetry_cell_setting monoclinic
_symmetry_space_group_name_Hall '-P 2yn'
_symmetry_space_group_name_H-M 'P 1 21/n 1'
_atom_sites_solution_hydrogens geom
_atom_sites_solution_primary direct
_atom_sites_solution_secondary difmap
_audit_creation_method SHELXL-97
_cell_angle_alpha 90.00
_cell_angle_beta 91.798(1)
_cell_angle_gamma 90.00
_cell_formula_units_Z 4
_cell_length_a 11.5331(11)
_cell_length_b 14.2581(14)
_cell_length_c 12.4437(12)
_cell_measurement_reflns_used 4998
_cell_measurement_temperature 233
_cell_measurement_theta_max 28.16
_cell_measurement_theta_min 2.17
_cell_volume 2045.2(3)
_computing_cell_refinement 'APEX2 (Bruker AXS, 2006)'
_computing_data_collection 'APEX2 (Bruker AXS, 2006)'
_computing_data_reduction 'SAINT (Bruker AXS, 2004)'
_computing_molecular_graphics 'XSHEL (Bruker AXS,2002)'
_computing_publication_material 'XCIF (Bruker AXS, 2001)'
_computing_structure_refinement 'SHELXL-97 (Sheldrick, 1997)'
_computing_structure_solution 'SHELXS-97 (Sheldrick, 1997)'
_diffrn_ambient_temperature 233
_diffrn_detector_area_resol_mean 8.333
_diffrn_measured_fraction_theta_full 0.973
_diffrn_measured_fraction_theta_max 0.973
_diffrn_measurement_device_type 'Bruker APEXII CCD area detector'
_diffrn_measurement_method 'phi and omega scans'
_diffrn_radiation_monochromator graphite
_diffrn_radiation_source 'fine-focus sealed tube'
_diffrn_radiation_type MoK\a
_diffrn_radiation_wavelength 0.71073
_diffrn_reflns_av_R_equivalents 0.0254
_diffrn_reflns_av_sigmaI/netI 0.0334
_diffrn_reflns_limit_h_max 14
_diffrn_reflns_limit_h_min -14
_diffrn_reflns_limit_k_max 17
_diffrn_reflns_limit_k_min -18
_diffrn_reflns_limit_l_max 6
_diffrn_reflns_limit_l_min -16
_diffrn_reflns_number 11209
_diffrn_reflns_theta_full 27.50
_diffrn_reflns_theta_max 27.50
_diffrn_reflns_theta_min 2.27
_exptl_absorpt_coefficient_mu 1.851
_exptl_absorpt_correction_T_max 0.7084
_exptl_absorpt_correction_T_min 0.4579
_exptl_absorpt_correction_type empirical
_exptl_absorpt_process_details 'SADABS Sheldrick 1996'
_exptl_crystal_colour colorless
_exptl_crystal_density_diffrn 1.427
_exptl_crystal_density_method 'not measured'
_exptl_crystal_description needle
_exptl_crystal_F_000 896
_exptl_crystal_size_max 0.50
_exptl_crystal_size_mid 0.20
_exptl_crystal_size_min 0.20
_refine_diff_density_max 0.316
_refine_diff_density_min -0.492
_refine_diff_density_rms 0.082
_refine_ls_extinction_method none
_refine_ls_goodness_of_fit_ref 1.064
_refine_ls_hydrogen_treatment constr
_refine_ls_matrix_type full
_refine_ls_number_parameters 263
_refine_ls_number_reflns 4570
_refine_ls_number_restraints 0
_refine_ls_restrained_S_all 1.064
_refine_ls_R_factor_all 0.0365
_refine_ls_R_factor_gt 0.0283
_refine_ls_shift/su_max 0.001
_refine_ls_shift/su_mean 0.000
_refine_ls_structure_factor_coef Fsqd
_refine_ls_weighting_details 'calc w=1/[\s^2^(Fo^2^)+(0.0416P)^2^+0.4839P] where P=(Fo^2^+2Fc^2^)/3'
_refine_ls_weighting_scheme calc
_refine_ls_wR_factor_gt 0.0732
_refine_ls_wR_factor_ref 0.0772
_reflns_number_gt 3925
_reflns_number_total 4570
_reflns_threshold_expression >2sigma(I)
_cod_data_source_file b817949b.txt
_cod_data_source_block 1c_wn002
_cod_depositor_comments
;
The following automatic conversions were performed:
'_symmetry_cell_setting' value 'Monoclinic' changed to 'monoclinic'
according to '/home/saulius/struct/CIF-dictionaries/cif_core.dic'
dictionary named 'cif_core.dic' version 2.4.1 from 2010-06-29.

Automatic conversion script
Id: cif_fix_enum 1527 2010-12-29 10:47:43Z saulius 
;
_cod_original_sg_symbol_H-M P2(1)/n
_cod_database_code 7051654

loop_
_symmetry_equiv_pos_as_xyz
'x, y, z'
'-x+1/2, y+1/2, -z+1/2'
'-x, -y, -z'
'x-1/2, -y-1/2, z-1/2'

loop_
_atom_site_label
_atom_site_type_symbol
_atom_site_fract_x
_atom_site_fract_y
_atom_site_fract_z
_atom_site_U_iso_or_equiv
_atom_site_adp_type
_atom_site_occupancy
_atom_site_symmetry_multiplicity
_atom_site_calc_flag
_atom_site_refinement_flags
_atom_site_disorder_assembly
_atom_site_disorder_group
Se1 Se 0.402006(15) 0.109206(13) 0.063719(15) 0.01736(7) Uani 1 1 d . . .
C1 C 0.30056(15) 0.18294(12) 0.15483(14) 0.0146(4) Uani 1 1 d . . .
C2 C 0.35729(15) 0.19150(13) 0.26838(15) 0.0162(4) Uani 1 1 d . . .
C3 C 0.46263(16) 0.15400(13) 0.30513(16) 0.0198(4) Uani 1 1 d . . .
H3A H 0.5077 0.1177 0.2592 0.024 Uiso 1 1 calc R . .
C4 C 0.50061(17) 0.17094(15) 0.41124(16) 0.0245(4) Uani 1 1 d . . .
H4A H 0.5713 0.1453 0.4368 0.029 Uiso 1 1 calc R . .
C5 C 0.43544(18) 0.22492(15) 0.47894(16) 0.0257(5) Uani 1 1 d . . .
H5A H 0.4625 0.2367 0.5497 0.031 Uiso 1 1 calc R . .
C6 C 0.32925(17) 0.26212(14) 0.44221(16) 0.0223(4) Uani 1 1 d . . .
H6A H 0.2848 0.2991 0.4880 0.027 Uiso 1 1 calc R . .
C7 C 0.28994(16) 0.24410(13) 0.33794(15) 0.0177(4) Uani 1 1 d . . .
C8 C 0.17640(16) 0.27919(13) 0.28639(15) 0.0163(4) Uani 1 1 d . . .
H8A H 0.1291 0.3157 0.3366 0.020 Uiso 1 1 calc R . .
C9 C 0.21185(15) 0.33574(13) 0.18922(14) 0.0155(4) Uani 1 1 d . . .
C10 C 0.18725(15) 0.42970(13) 0.17075(15) 0.0178(4) Uani 1 1 d . . .
H10A H 0.1423 0.4635 0.2191 0.021 Uiso 1 1 calc R . .
C11 C 0.22964(16) 0.47365(13) 0.08006(15) 0.0194(4) Uani 1 1 d . . .
H11A H 0.2125 0.5371 0.0664 0.023 Uiso 1 1 calc R . .
C12 C 0.29727(16) 0.42342(14) 0.00991(15) 0.0182(4) Uani 1 1 d . . .
H12A H 0.3264 0.4532 -0.0510 0.022 Uiso 1 1 calc R . .
C13 C 0.32244(15) 0.32902(13) 0.02913(15) 0.0155(4) Uani 1 1 d . . .
H13A H 0.3686 0.2955 -0.0185 0.019 Uiso 1 1 calc R . .
C14 C 0.27939(15) 0.28503(12) 0.11835(14) 0.0145(4) Uani 1 1 d . . .
C15 C 0.18024(15) 0.13987(13) 0.17226(15) 0.0161(4) Uani 1 1 d . . .
C16 C 0.13554(17) 0.05764(14) 0.12818(16) 0.0216(4) Uani 1 1 d . . .
H16A H 0.1808 0.0208 0.0830 0.026 Uiso 1 1 calc R . .
C17 C 0.02325(18) 0.03002(15) 0.15118(17) 0.0269(5) Uani 1 1 d . . .
H17A H -0.0071 -0.0258 0.1217 0.032 Uiso 1 1 calc R . .
C18 C -0.04386(18) 0.08417(16) 0.21709(17) 0.0271(5) Uani 1 1 d . . .
H18A H -0.1202 0.0657 0.2308 0.033 Uiso 1 1 calc R . .
C19 C 0.00122(17) 0.16624(15) 0.26342(16) 0.0226(4) Uani 1 1 d . . .
H19A H -0.0442 0.2029 0.3088 0.027 Uiso 1 1 calc R . .
C20 C 0.11371(16) 0.19298(13) 0.24170(14) 0.0173(4) Uani 1 1 d . . .
C21 C 0.32968(16) 0.11620(12) -0.07739(15) 0.0149(4) Uani 1 1 d . . .
C22 C 0.39702(16) 0.08367(13) -0.16043(16) 0.0181(4) Uani 1 1 d . . .
H22A H 0.4716 0.0597 -0.1446 0.022 Uiso 1 1 calc R . .
C23 C 0.35579(16) 0.08609(13) -0.26570(16) 0.0187(4) Uani 1 1 d . . .
H23A H 0.4018 0.0634 -0.3211 0.022 Uiso 1 1 calc R . .
C24 C 0.24557(16) 0.12240(12) -0.28970(15) 0.0158(4) Uani 1 1 d . . .
C25 C 0.17758(15) 0.15482(13) -0.20749(15) 0.0163(4) Uani 1 1 d . . .
H25A H 0.1031 0.1789 -0.2234 0.020 Uiso 1 1 calc R . .
C26 C 0.21946(16) 0.15177(13) -0.10151(15) 0.0170(4) Uani 1 1 d . . .
H26A H 0.1732 0.1738 -0.0460 0.020 Uiso 1 1 calc R . .
O1 O 0.21245(12) 0.12190(9) -0.39594(11) 0.0206(3) Uani 1 1 d . . .
C27 C 0.09588(17) 0.14858(16) -0.42285(17) 0.0260(5) Uani 1 1 d . . .
H27A H 0.0428 0.1096 -0.3836 0.039 Uiso 1 1 calc R . .
H27B H 0.0812 0.1405 -0.4995 0.039 Uiso 1 1 calc R . .
H27C H 0.0844 0.2138 -0.4038 0.039 Uiso 1 1 calc R . .

loop_
_atom_site_aniso_label
_atom_site_aniso_U_11
_atom_site_aniso_U_22
_atom_site_aniso_U_33
_atom_site_aniso_U_23
_atom_site_aniso_U_13
_atom_site_aniso_U_12
Se1 0.01743(11) 0.01635(11) 0.01806(11) 0.00045(7) -0.00323(7) 0.00441(7)
C1 0.0148(8) 0.0142(9) 0.0147(9) 0.0009(7) -0.0013(7) 0.0002(7)
C2 0.0170(9) 0.0155(9) 0.0158(9) 0.0046(7) -0.0031(7) -0.0047(7)
C3 0.0193(9) 0.0174(10) 0.0225(10) 0.0059(8) -0.0041(8) -0.0047(8)
C4 0.0202(10) 0.0263(11) 0.0262(11) 0.0108(9) -0.0099(8) -0.0076(8)
C5 0.0296(11) 0.0302(11) 0.0168(10) 0.0054(8) -0.0074(8) -0.0120(9)
C6 0.0281(11) 0.0233(10) 0.0153(10) 0.0012(8) -0.0008(8) -0.0084(8)
C7 0.0206(9) 0.0155(9) 0.0168(9) 0.0034(7) -0.0014(8) -0.0063(7)
C8 0.0183(9) 0.0166(9) 0.0142(9) 0.0011(7) 0.0021(7) -0.0003(7)
C9 0.0158(8) 0.0163(9) 0.0142(9) 0.0014(7) -0.0022(7) -0.0015(7)
C10 0.0183(9) 0.0159(9) 0.0193(10) -0.0030(7) 0.0006(8) 0.0010(7)
C11 0.0218(9) 0.0141(9) 0.0221(10) 0.0015(8) -0.0028(8) 0.0011(7)
C12 0.0184(9) 0.0186(9) 0.0176(9) 0.0030(7) -0.0009(7) -0.0024(7)
C13 0.0139(8) 0.0172(9) 0.0152(9) 0.0001(7) -0.0009(7) 0.0000(7)
C14 0.0136(8) 0.0138(9) 0.0157(9) 0.0004(7) -0.0043(7) -0.0013(7)
C15 0.0172(9) 0.0168(9) 0.0142(9) 0.0053(7) -0.0028(7) -0.0014(7)
C16 0.0265(10) 0.0198(10) 0.0182(10) 0.0024(8) -0.0031(8) -0.0034(8)
C17 0.0307(11) 0.0248(11) 0.0249(11) 0.0025(9) -0.0032(9) -0.0130(9)
C18 0.0229(10) 0.0350(12) 0.0234(11) 0.0060(9) -0.0001(9) -0.0134(9)
C19 0.0214(10) 0.0294(11) 0.0172(10) 0.0059(8) 0.0021(8) -0.0029(8)
C20 0.0200(9) 0.0194(9) 0.0123(9) 0.0064(7) -0.0016(7) -0.0019(7)
C21 0.0169(9) 0.0113(9) 0.0164(9) 0.0008(7) -0.0020(7) -0.0008(7)
C22 0.0145(9) 0.0155(9) 0.0242(10) 0.0015(8) -0.0004(8) 0.0033(7)
C23 0.0179(9) 0.0180(9) 0.0205(10) -0.0030(8) 0.0047(8) 0.0034(7)
C24 0.0185(9) 0.0120(9) 0.0168(9) 0.0000(7) -0.0013(7) -0.0014(7)
C25 0.0139(8) 0.0147(9) 0.0204(9) -0.0004(7) -0.0012(7) 0.0007(7)
C26 0.0170(9) 0.0166(9) 0.0173(9) -0.0014(7) 0.0007(7) 0.0022(7)
O1 0.0208(7) 0.0243(8) 0.0166(7) -0.0026(5) -0.0018(5) 0.0043(6)
C27 0.0249(10) 0.0326(12) 0.0199(10) -0.0018(9) -0.0073(8) 0.0090(9)

loop_
_atom_type_symbol
_atom_type_description
_atom_type_scat_dispersion_real
_atom_type_scat_dispersion_imag
_atom_type_scat_source
C C 0.0033 0.0016 'International Tables Vol C Tables 4.2.6.8 and 6.1.1.4'
H H 0.0000 0.0000 'International Tables Vol C Tables 4.2.6.8 and 6.1.1.4'
O O 0.0106 0.0060 'International Tables Vol C Tables 4.2.6.8 and 6.1.1.4'
Se Se -0.0929 2.2259 'International Tables Vol C Tables 4.2.6.8 and 6.1.1.4'

loop_
_geom_angle_atom_site_label_1
_geom_angle_atom_site_label_2
_geom_angle_atom_site_label_3
_geom_angle
_geom_angle_site_symmetry_1
_geom_angle_site_symmetry_3
_geom_angle_publ_flag
C21 Se1 C1 104.52(7) . . ?
C15 C1 C14 106.44(14) . . ?
C15 C1 C2 105.11(14) . . ?
C14 C1 C2 104.69(14) . . ?
C15 C1 Se1 115.13(13) . . ?
C14 C1 Se1 115.34(12) . . ?
C2 C1 Se1 109.17(12) . . ?
C3 C2 C7 119.91(17) . . ?
C3 C2 C1 127.68(17) . . ?
C7 C2 C1 112.41(15) . . ?
C2 C3 C4 119.22(19) . . ?
C2 C3 H3A 120.4 . . ?
C4 C3 H3A 120.4 . . ?
C5 C4 C3 120.78(18) . . ?
C5 C4 H4A 119.6 . . ?
C3 C4 H4A 119.6 . . ?
C4 C5 C6 120.00(19) . . ?
C4 C5 H5A 120.0 . . ?
C6 C5 H5A 120.0 . . ?
C7 C6 C5 119.6(2) . . ?
C7 C6 H6A 120.2 . . ?
C5 C6 H6A 120.2 . . ?
C6 C7 C2 120.48(18) . . ?
C6 C7 C8 125.80(18) . . ?
C2 C7 C8 113.69(16) . . ?
C9 C8 C20 105.91(15) . . ?
C9 C8 C7 105.06(15) . . ?
C20 C8 C7 106.29(15) . . ?
C9 C8 H8A 113.0 . . ?
C20 C8 H8A 113.0 . . ?
C7 C8 H8A 113.0 . . ?
C10 C9 C14 120.71(16) . . ?
C10 C9 C8 125.83(17) . . ?
C14 C9 C8 113.39(16) . . ?
C9 C10 C11 119.58(17) . . ?
C9 C10 H10A 120.2 . . ?
C11 C10 H10A 120.2 . . ?
C12 C11 C10 119.74(17) . . ?
C12 C11 H11A 120.1 . . ?
C10 C11 H11A 120.1 . . ?
C11 C12 C13 120.51(17) . . ?
C11 C12 H12A 119.7 . . ?
C13 C12 H12A 119.7 . . ?
C14 C13 C12 119.84(17) . . ?
C14 C13 H13A 120.1 . . ?
C12 C13 H13A 120.1 . . ?
C13 C14 C9 119.62(16) . . ?
C13 C14 C1 127.43(16) . . ?
C9 C14 C1 112.91(15) . . ?
C16 C15 C20 119.90(17) . . ?
C16 C15 C1 127.38(17) . . ?
C20 C15 C1 112.72(16) . . ?
C15 C16 C17 119.64(19) . . ?
C15 C16 H16A 120.2 . . ?
C17 C16 H16A 120.2 . . ?
C18 C17 C16 120.41(19) . . ?
C18 C17 H17A 119.8 . . ?
C16 C17 H17A 119.8 . . ?
C17 C18 C19 120.32(19) . . ?
C17 C18 H18A 119.8 . . ?
C19 C18 H18A 119.8 . . ?
C20 C19 C18 119.21(19) . . ?
C20 C19 H19A 120.4 . . ?
C18 C19 H19A 120.4 . . ?
C19 C20 C15 120.46(18) . . ?
C19 C20 C8 125.96(18) . . ?
C15 C20 C8 113.58(16) . . ?
C22 C21 C26 119.23(17) . . ?
C22 C21 Se1 115.12(13) . . ?
C26 C21 Se1 125.63(14) . . ?
C23 C22 C21 120.86(17) . . ?
C23 C22 H22A 119.6 . . ?
C21 C22 H22A 119.6 . . ?
C22 C23 C24 119.77(17) . . ?
C22 C23 H23A 120.1 . . ?
C24 C23 H23A 120.1 . . ?
O1 C24 C25 124.65(16) . . ?
O1 C24 C23 115.51(17) . . ?
C25 C24 C23 119.84(18) . . ?
C24 C25 C26 120.08(17) . . ?
C24 C25 H25A 120.0 . . ?
C26 C25 H25A 120.0 . . ?
C25 C26 C21 120.22(17) . . ?
C25 C26 H26A 119.9 . . ?
C21 C26 H26A 119.9 . . ?
C24 O1 C27 117.32(15) . . ?
O1 C27 H27A 109.5 . . ?
O1 C27 H27B 109.5 . . ?
H27A C27 H27B 109.5 . . ?
O1 C27 H27C 109.5 . . ?
H27A C27 H27C 109.5 . . ?
H27B C27 H27C 109.5 . . ?

loop_
_geom_bond_atom_site_label_1
_geom_bond_atom_site_label_2
_geom_bond_distance
_geom_bond_site_symmetry_2
_geom_bond_publ_flag
Se1 C21 1.9228(19) . ?
Se1 C1 1.9603(18) . ?
C1 C15 1.539(2) . ?
C1 C14 1.542(2) . ?
C1 C2 1.543(2) . ?
C2 C3 1.391(3) . ?
C2 C7 1.399(3) . ?
C3 C4 1.399(3) . ?
C3 H3A 0.9400 . ?
C4 C5 1.381(3) . ?
C4 H4A 0.9400 . ?
C5 C6 1.398(3) . ?
C5 H5A 0.9400 . ?
C6 C7 1.385(3) . ?
C6 H6A 0.9400 . ?
C7 C8 1.524(3) . ?
C8 C9 1.520(2) . ?
C8 C20 1.522(3) . ?
C8 H8A 0.9900 . ?
C9 C10 1.387(3) . ?
C9 C14 1.396(3) . ?
C10 C11 1.393(3) . ?
C10 H10A 0.9400 . ?
C11 C12 1.388(3) . ?
C11 H11A 0.9400 . ?
C12 C13 1.396(3) . ?
C12 H12A 0.9400 . ?
C13 C14 1.381(3) . ?
C13 H13A 0.9400 . ?
C15 C16 1.387(3) . ?
C15 C20 1.397(3) . ?
C16 C17 1.392(3) . ?
C16 H16A 0.9400 . ?
C17 C18 1.381(3) . ?
C17 H17A 0.9400 . ?
C18 C19 1.398(3) . ?
C18 H18A 0.9400 . ?
C19 C20 1.387(3) . ?
C19 H19A 0.9400 . ?
C21 C22 1.391(3) . ?
C21 C26 1.393(2) . ?
C22 C23 1.380(3) . ?
C22 H22A 0.9400 . ?
C23 C24 1.396(3) . ?
C23 H23A 0.9400 . ?
C24 O1 1.365(2) . ?
C24 C25 1.388(3) . ?
C25 C26 1.391(3) . ?
C25 H25A 0.9400 . ?
C26 H26A 0.9400 . ?
O1 C27 1.427(2) . ?
C27 H27A 0.9700 . ?
C27 H27B 0.9700 . ?
C27 H27C 0.9700 . ?

loop_
_geom_torsion_atom_site_label_1
_geom_torsion_atom_site_label_2
_geom_torsion_atom_site_label_3
_geom_torsion_atom_site_label_4
_geom_torsion
_geom_torsion_site_symmetry_1
_geom_torsion_site_symmetry_2
_geom_torsion_site_symmetry_3
_geom_torsion_site_symmetry_4
_geom_torsion_publ_flag
C21 Se1 C1 C15 68.28(14) . . . . ?
C21 Se1 C1 C14 -56.32(14) . . . . ?
C21 Se1 C1 C2 -173.82(11) . . . . ?
C15 C1 C2 C3 123.60(19) . . . . ?
C14 C1 C2 C3 -124.45(19) . . . . ?
Se1 C1 C2 C3 -0.4(2) . . . . ?
C15 C1 C2 C7 -56.45(19) . . . . ?
C14 C1 C2 C7 55.50(19) . . . . ?
Se1 C1 C2 C7 179.52(12) . . . . ?
C7 C2 C3 C4 -1.0(3) . . . . ?
C1 C2 C3 C4 178.89(17) . . . . ?
C2 C3 C4 C5 -0.6(3) . . . . ?
C3 C4 C5 C6 1.0(3) . . . . ?
C4 C5 C6 C7 0.3(3) . . . . ?
C5 C6 C7 C2 -2.0(3) . . . . ?
C5 C6 C7 C8 179.80(18) . . . . ?
C3 C2 C7 C6 2.4(3) . . . . ?
C1 C2 C7 C6 -177.58(16) . . . . ?
C3 C2 C7 C8 -179.20(16) . . . . ?
C1 C2 C7 C8 0.9(2) . . . . ?
C6 C7 C8 C9 121.3(2) . . . . ?
C2 C7 C8 C9 -57.07(19) . . . . ?
C6 C7 C8 C20 -126.74(19) . . . . ?
C2 C7 C8 C20 54.9(2) . . . . ?
C20 C8 C9 C10 126.75(19) . . . . ?
C7 C8 C9 C10 -120.99(19) . . . . ?
C20 C8 C9 C14 -56.30(19) . . . . ?
C7 C8 C9 C14 55.96(19) . . . . ?
C14 C9 C10 C11 0.5(3) . . . . ?
C8 C9 C10 C11 177.26(17) . . . . ?
C9 C10 C11 C12 -0.9(3) . . . . ?
C10 C11 C12 C13 0.5(3) . . . . ?
C11 C12 C13 C14 0.3(3) . . . . ?
C12 C13 C14 C9 -0.6(3) . . . . ?
C12 C13 C14 C1 -177.98(16) . . . . ?
C10 C9 C14 C13 0.2(3) . . . . ?
C8 C9 C14 C13 -176.91(16) . . . . ?
C10 C9 C14 C1 177.95(16) . . . . ?
C8 C9 C14 C1 0.8(2) . . . . ?
C15 C1 C14 C13 -128.20(18) . . . . ?
C2 C1 C14 C13 120.80(19) . . . . ?
Se1 C1 C14 C13 0.8(2) . . . . ?
C15 C1 C14 C9 54.28(19) . . . . ?
C2 C1 C14 C9 -56.72(19) . . . . ?
Se1 C1 C14 C9 -176.70(12) . . . . ?
C14 C1 C15 C16 126.79(19) . . . . ?
C2 C1 C15 C16 -122.5(2) . . . . ?
Se1 C1 C15 C16 -2.4(2) . . . . ?
C14 C1 C15 C20 -53.68(19) . . . . ?
C2 C1 C15 C20 57.02(19) . . . . ?
Se1 C1 C15 C20 177.18(12) . . . . ?
C20 C15 C16 C17 1.8(3) . . . . ?
C1 C15 C16 C17 -178.70(18) . . . . ?
C15 C16 C17 C18 0.3(3) . . . . ?
C16 C17 C18 C19 -1.5(3) . . . . ?
C17 C18 C19 C20 0.5(3) . . . . ?
C18 C19 C20 C15 1.6(3) . . . . ?
C18 C19 C20 C8 -179.20(18) . . . . ?
C16 C15 C20 C19 -2.8(3) . . . . ?
C1 C15 C20 C19 177.67(16) . . . . ?
C16 C15 C20 C8 177.93(16) . . . . ?
C1 C15 C20 C8 -1.6(2) . . . . ?
C9 C8 C20 C19 -122.34(19) . . . . ?
C7 C8 C20 C19 126.26(19) . . . . ?
C9 C8 C20 C15 56.92(19) . . . . ?
C7 C8 C20 C15 -54.48(19) . . . . ?
C1 Se1 C21 C22 168.52(13) . . . . ?
C1 Se1 C21 C26 -10.32(18) . . . . ?
C26 C21 C22 C23 -0.2(3) . . . . ?
Se1 C21 C22 C23 -179.08(14) . . . . ?
C21 C22 C23 C24 0.6(3) . . . . ?
C22 C23 C24 O1 179.95(16) . . . . ?
C22 C23 C24 C25 -0.7(3) . . . . ?
O1 C24 C25 C26 179.68(17) . . . . ?
C23 C24 C25 C26 0.4(3) . . . . ?
C24 C25 C26 C21 0.0(3) . . . . ?
C22 C21 C26 C25 -0.1(3) . . . . ?
Se1 C21 C26 C25 178.65(14) . . . . ?
C25 C24 O1 C27 -6.1(3) . . . . ?
C23 C24 O1 C27 173.21(17) . . . . ?
